data_1520184
loop_
_publ_author_name
'Coles, Susanne L.'
'Threlfall, Terry L.'
'Hursthouse, Michael B.'

_publ_section_title
;
 N-(3-iodophenyl)acetamide
;
_journal_name_full 'Crystal Structure Report Archive'
_journal_page_first 1376
_journal_year 2008
_chemical_formula_sum 'C8 H8 I N O'
_chemical_formula_weight 261.05
_chemical_name_systematic
;
N-(3-iodophenyl)acetamide
;
_space_group_IT_number 19
_symmetry_cell_setting orthorhombic
_symmetry_space_group_name_Hall 'P 2ac 2ab'
_symmetry_space_group_name_H-M 'P 21 21 21'
_atom_sites_solution_hydrogens geom
_atom_sites_solution_primary direct
_atom_sites_solution_secondary difmap
_cell_angle_alpha 90.00
_cell_angle_beta 90.00
_cell_angle_gamma 90.00
_cell_formula_units_Z 4
_cell_length_a 4.9076(5)
_cell_length_b 9.7504(8)
_cell_length_c 18.6116(11)
_cell_measurement_reflns_used 9640
_cell_measurement_temperature 120(2)
_cell_measurement_theta_max 27.48
_cell_measurement_theta_min 2.91
_cell_volume 890.58(13)
_computing_cell_refinement 'DENZO (Otwinowski & Minor, 1997) & COLLECT (Hooft, R.W.W., 1998)'
_computing_data_collection 'COLLECT (Hooft, R.W.W., 1998)'
_computing_data_reduction 'DENZO (Otwinowski & Minor, 1997) & COLLECT (Hooft, R.W.W., 1998)'
_computing_structure_refinement 'SHELXL-97 (Sheldrick, 1997)'
_computing_structure_solution 'SHELXS-97 (Sheldrick, 1997)'
_diffrn_ambient_temperature 120(2)
_diffrn_measured_fraction_theta_full 0.943
_diffrn_measured_fraction_theta_max 0.943
_diffrn_measurement_device_type 'Bruker-Nonius APEX II CCD camera on \k-goniostat'
_diffrn_measurement_method '\f & \w scans'
_diffrn_radiation_monochromator '10cm confocal mirrors'
_diffrn_radiation_source 'Bruker-Nonius FR591 rotating anode'
_diffrn_radiation_type MoK\a
_diffrn_radiation_wavelength 0.71073
_diffrn_reflns_av_R_equivalents 0.0541
_diffrn_reflns_av_sigmaI/netI 0.0642
_diffrn_reflns_limit_h_max 6
_diffrn_reflns_limit_h_min -6
_diffrn_reflns_limit_k_max 11
_diffrn_reflns_limit_k_min -12
_diffrn_reflns_limit_l_max 24
_diffrn_reflns_limit_l_min -23
_diffrn_reflns_number 4184
_diffrn_reflns_theta_full 27.49
_diffrn_reflns_theta_max 27.49
_diffrn_reflns_theta_min 3.03
_exptl_absorpt_coefficient_mu 3.539
_exptl_absorpt_correction_T_max 0.9326
_exptl_absorpt_correction_T_min 0.3318
_exptl_absorpt_correction_type multi-scan
_exptl_absorpt_process_details 'SADABS 2007/2 (Sheldrick, G.M., 2007)'
_exptl_crystal_colour colourless
_exptl_crystal_density_diffrn 1.947
_exptl_crystal_density_method 'not measured'
_exptl_crystal_description needle
_exptl_crystal_F_000 496
_exptl_crystal_size_max 0.40
_exptl_crystal_size_mid 0.04
_exptl_crystal_size_min 0.02
_refine_diff_density_max 1.216
_refine_diff_density_min -0.880
_refine_diff_density_rms 0.195
_refine_ls_abs_structure_details 'Flack H D (1983), Acta Cryst. A39, 876-881'
_refine_ls_abs_structure_Flack 0.12(8)
_refine_ls_extinction_method none
_refine_ls_goodness_of_fit_ref 1.100
_refine_ls_hydrogen_treatment constr
_refine_ls_matrix_type full
_refine_ls_number_parameters 101
_refine_ls_number_reflns 1755
_refine_ls_number_restraints 0
_refine_ls_restrained_S_all 1.100
_refine_ls_R_factor_all 0.0518
_refine_ls_R_factor_gt 0.0459
_refine_ls_shift/su_max 0.000
_refine_ls_shift/su_mean 0.000
_refine_ls_structure_factor_coef Fsqd
_refine_ls_weighting_details 'calc w=1/[\s^2^(Fo^2^)+(0.0364P)^2^+5.6661P] where P=(Fo^2^+2Fc^2^)/3'
_refine_ls_weighting_scheme calc
_refine_ls_wR_factor_gt 0.1187
_refine_ls_wR_factor_ref 0.1264
_reflns_number_gt 1633
_reflns_number_total 1755
_reflns_threshold_expression >2sigma(I)
_cod_data_source_file eCrystal-1376.cif
_cod_data_source_block 2008lsh039
_cod_depositor_comments
;
Citation :
Coles (nee Huth), Susanne L. and Threlfall, Terry L. and 
Hursthouse, Michael B. (2008) 
University of Southampton, Crystal Structure Report Archive. 
(doi:10.5258/ecrystals/1376)

More at:
http://ecrystals.chem.soton.ac.uk/1376/

The following automatic conversions were performed:

'_symmetry_cell_setting' value 'Orthorhombic' changed to
'orthorhombic' according to the built-in table from CIF Core
dictionary named 'cif_core.dic' version 2.4.1 from 2010-06-29.

Automatic conversion script
Id: cif_fix_values 3392 2015-05-12 13:50:21Z andrius 
;
_cod_database_code 1520184

loop_
_symmetry_equiv_pos_as_xyz
'x, y, z'
'-x+1/2, -y, z+1/2'
'-x, y+1/2, -z+1/2'
'x+1/2, -y+1/2, -z'

loop_
_atom_site_label
_atom_site_type_symbol
_atom_site_fract_x
_atom_site_fract_y
_atom_site_fract_z
_atom_site_U_iso_or_equiv
_atom_site_adp_type
_atom_site_occupancy
_atom_site_symmetry_multiplicity
_atom_site_calc_flag
_atom_site_refinement_flags
_atom_site_disorder_assembly
_atom_site_disorder_group
C1 C -0.1557(18) 1.2188(8) 0.6696(4) 0.0264(17) Uani 1 1 d . . .
C2 C -0.0997(18) 1.0934(8) 0.6371(4) 0.0288(16) Uani 1 1 d . . .
H2 H -0.2022 1.0141 0.6491 0.035 Uiso 1 1 calc R . .
C3 C 0.1098(18) 1.0862(9) 0.5863(4) 0.0280(17) Uani 1 1 d . . .
C4 C 0.2567(17) 1.1999(9) 0.5659(4) 0.0322(19) Uani 1 1 d . . .
H4 H 0.3958 1.1934 0.5306 0.039 Uiso 1 1 calc R . .
C5 C 0.195(2) 1.3260(10) 0.5988(5) 0.041(2) Uani 1 1 d . . .
H5 H 0.2951 1.4060 0.5864 0.049 Uiso 1 1 calc R . .
C6 C -0.011(2) 1.3337(9) 0.6493(5) 0.0316(19) Uani 1 1 d . . .
H6 H -0.0534 1.4197 0.6704 0.038 Uiso 1 1 calc R . .
C7 C -0.497(2) 1.1423(9) 0.7589(4) 0.0296(18) Uani 1 1 d . . .
C8 C -0.700(2) 1.1945(9) 0.8132(4) 0.0345(18) Uani 1 1 d . . .
H8A H -0.8786 1.1539 0.8037 0.052 Uiso 1 1 calc R . .
H8B H -0.7121 1.2946 0.8097 0.052 Uiso 1 1 calc R . .
H8C H -0.6395 1.1691 0.8617 0.052 Uiso 1 1 calc R . .
N1 N -0.3586(15) 1.2377(7) 0.7219(4) 0.0311(16) Uani 1 1 d . . .
H1 H -0.4004 1.3235 0.7317 0.037 Uiso 1 1 calc R . .
O1 O -0.4653(15) 1.0169(6) 0.7504(4) 0.0393(16) Uani 1 1 d . . .
I1 I 0.19801(14) 0.89634(6) 0.53887(3) 0.0405(2) Uani 1 1 d . . .

loop_
_atom_site_aniso_label
_atom_site_aniso_U_11
_atom_site_aniso_U_22
_atom_site_aniso_U_33
_atom_site_aniso_U_23
_atom_site_aniso_U_13
_atom_site_aniso_U_12
C1 0.026(4) 0.033(4) 0.020(3) 0.001(3) -0.002(3) 0.001(4)
C2 0.040(4) 0.017(4) 0.030(3) 0.003(3) -0.004(3) -0.006(4)
C3 0.032(4) 0.030(4) 0.022(3) -0.002(3) -0.002(3) 0.005(4)
C4 0.027(5) 0.041(5) 0.028(3) 0.003(3) -0.003(3) -0.001(4)
C5 0.046(5) 0.037(5) 0.038(4) 0.001(4) -0.004(5) -0.015(5)
C6 0.036(5) 0.025(4) 0.034(4) -0.003(3) -0.002(4) -0.002(4)
C7 0.034(4) 0.029(4) 0.025(4) -0.002(3) -0.002(4) 0.000(3)
C8 0.046(5) 0.024(4) 0.034(4) -0.003(3) 0.005(4) 0.001(4)
N1 0.031(4) 0.030(4) 0.032(3) -0.001(3) 0.002(3) 0.002(3)
O1 0.046(4) 0.026(3) 0.046(4) 0.004(3) 0.012(3) 0.002(3)
I1 0.0485(4) 0.0370(3) 0.0359(3) -0.0081(3) 0.0057(3) 0.0062(3)

loop_
_atom_type_symbol
_atom_type_description
_atom_type_scat_dispersion_real
_atom_type_scat_dispersion_imag
_atom_type_scat_source
C C 0.0033 0.0016 'International Tables Vol C Tables 4.2.6.8 and 6.1.1.4'
H H 0.0000 0.0000 'International Tables Vol C Tables 4.2.6.8 and 6.1.1.4'
N N 0.0061 0.0033 'International Tables Vol C Tables 4.2.6.8 and 6.1.1.4'
O O 0.0106 0.0060 'International Tables Vol C Tables 4.2.6.8 and 6.1.1.4'
I I -0.4742 1.8119 'International Tables Vol C Tables 4.2.6.8 and 6.1.1.4'

loop_
_geom_angle_atom_site_label_1
_geom_angle_atom_site_label_2
_geom_angle_atom_site_label_3
_geom_angle
_geom_angle_site_symmetry_1
_geom_angle_site_symmetry_3
C6 C1 C2 119.4(8) . .
C6 C1 N1 116.7(8) . .
C2 C1 N1 123.9(8) . .
C1 C2 C3 118.9(8) . .
C1 C2 H2 120.5 . .
C3 C2 H2 120.5 . .
C4 C3 C2 122.1(8) . .
C4 C3 I1 119.1(6) . .
C2 C3 I1 118.7(6) . .
C3 C4 C5 118.1(8) . .
C3 C4 H4 120.9 . .
C5 C4 H4 120.9 . .
C6 C5 C4 120.0(9) . .
C6 C5 H5 120.0 . .
C4 C5 H5 120.0 . .
C1 C6 C5 121.3(8) . .
C1 C6 H6 119.3 . .
C5 C6 H6 119.3 . .
O1 C7 N1 123.5(9) . .
O1 C7 C8 120.1(8) . .
N1 C7 C8 116.4(8) . .
C7 C8 H8A 109.5 . .
C7 C8 H8B 109.5 . .
H8A C8 H8B 109.5 . .
C7 C8 H8C 109.5 . .
H8A C8 H8C 109.5 . .
H8B C8 H8C 109.5 . .
C7 N1 C1 128.6(8) . .
C7 N1 H1 115.7 . .
C1 N1 H1 115.7 . .

loop_
_geom_bond_atom_site_label_1
_geom_bond_atom_site_label_2
_geom_bond_distance
_geom_bond_site_symmetry_2
C1 C6 1.379(12) .
C1 C2 1.392(12) .
C1 N1 1.404(11) .
C2 C3 1.397(12) .
C2 H2 0.9500 .
C3 C4 1.375(12) .
C3 I1 2.097(8) .
C4 C5 1.407(13) .
C4 H4 0.9500 .
C5 C6 1.381(15) .
C5 H5 0.9500 .
C6 H6 0.9500 .
C7 O1 1.243(11) .
C7 N1 1.343(12) .
C7 C8 1.505(13) .
C8 H8A 0.9800 .
C8 H8B 0.9800 .
C8 H8C 0.9800 .
N1 H1 0.8800 .

loop_
_geom_hbond_atom_site_label_D
_geom_hbond_atom_site_label_H
_geom_hbond_atom_site_label_A
_geom_hbond_distance_DH
_geom_hbond_distance_HA
_geom_hbond_distance_DA
_geom_hbond_angle_DHA
_geom_hbond_site_symmetry_A
N1 H1 O1 0.88 2.03 2.902(10) 174.1 3_456
